data_7232836
loop_
_publ_author_name
'Gong, Ming'
'Kim, Jung Keun'
'Zhao, Xiuli'
'Li, Yabo'
'Zhang, Jianye'
'Huang, Mengmeng'
'Wu, Yangjie'

_publ_section_title
;
 Visible-light-induced \a-oxyamination of 1,3-dicarbonyls with TEMPO via a
 photo(electro)catalytic process applying a DSSC anode or in a DSSC system
;
_journal_issue 13
_journal_name_full 'Green Chemistry'
_journal_page_first 3615
_journal_paper_doi 10.1039/C9GC01154D
_journal_volume 21
_journal_year 2019
_chemical_formula_moiety 'C24 H29 N O3'
_chemical_formula_sum 'C24 H29 N O3'
_chemical_formula_weight 379.48
_space_group_crystal_system monoclinic
_space_group_IT_number 14
_space_group_name_Hall '-P 2ybc'
_space_group_name_H-M_alt 'P 1 21/c 1'
_symmetry_space_group_name_Hall '-P 2ybc'
_symmetry_space_group_name_H-M 'P 1 21/c 1'
_atom_sites_solution_hydrogens geom
_atom_sites_solution_primary direct
_audit_creation_date 2019-01-23
_audit_creation_method
;
Olex2 1.2
(compiled 2018.05.29 svn.r3508 for OlexSys, GUI svn.r5506)
;
_audit_update_record
;
2019-01-24 deposited with the CCDC.    2019-05-27 downloaded from the CCDC.
;
_cell_angle_alpha 90
_cell_angle_beta 105.353(4)
_cell_angle_gamma 90
_cell_formula_units_Z 4
_cell_length_a 12.3821(5)
_cell_length_b 8.3089(4)
_cell_length_c 21.5533(8)
_cell_measurement_reflns_used 1947
_cell_measurement_temperature 293(2)
_cell_measurement_theta_max 70.4010
_cell_measurement_theta_min 3.6950
_cell_volume 2138.30(16)
_computing_cell_refinement
;
CrysAlisPro, Agilent Technologies,
Version 1.171.37.35 (release 13-08-2014 CrysAlis171 .NET)
(compiled Aug 13 2014,18:06:01)
;
_computing_data_collection
;
CrysAlisPro, Agilent Technologies,
Version 1.171.37.35 (release 13-08-2014 CrysAlis171 .NET)
(compiled Aug 13 2014,18:06:01)
;
_computing_data_reduction
;
CrysAlisPro, Agilent Technologies,
Version 1.171.37.35 (release 13-08-2014 CrysAlis171 .NET)
(compiled Aug 13 2014,18:06:01)
;
_computing_molecular_graphics 'Olex2 (Dolomanov et al., 2009)'
_computing_publication_material 'Olex2 (Dolomanov et al., 2009)'
_computing_structure_refinement 'ShelXL (Sheldrick, 2015)'
_computing_structure_solution 'ShelXS (Sheldrick, 2008)'
_diffrn_ambient_temperature 293(2)
_diffrn_detector 'CCD plate'
_diffrn_detector_area_resol_mean 16.2312
_diffrn_detector_type Eos
_diffrn_measured_fraction_theta_full 0.999
_diffrn_measured_fraction_theta_max 0.999
_diffrn_measurement_details
;
#__ type_ start__ end____ width___ exp.time_
  1 omega -108.00  -32.00   1.0000    1.0000
omega____ theta____ kappa____ phi______ frames
    -      -33.5000  178.0000  -60.0000 76

#__ type_ start__ end____ width___ exp.time_
  2 omega   -4.00   72.00   1.0000    1.0000
omega____ theta____ kappa____ phi______ frames
    -       36.4734  -99.0000    0.0000 76

#__ type_ start__ end____ width___ exp.time_
  3 omega   57.00   82.00   1.0000    1.0000
omega____ theta____ kappa____ phi______ frames
    -       36.4734  178.0000   90.0000 25

#__ type_ start__ end____ width___ exp.time_
  4 omega   58.00  104.00   1.0000    1.0000
omega____ theta____ kappa____ phi______ frames
    -       36.4734   37.0000 -120.0000 46

#__ type_ start__ end____ width___ exp.time_
  5 omega    0.00   48.00   1.0000    1.0000
omega____ theta____ kappa____ phi______ frames
    -       36.4734  -57.0000 -120.0000 48

#__ type_ start__ end____ width___ exp.time_
  6 omega   20.00  106.00   1.0000    1.0000
omega____ theta____ kappa____ phi______ frames
    -       36.4734   77.0000  120.0000 86

#__ type_ start__ end____ width___ exp.time_
  7 omega    5.00   76.00   1.0000    1.0000
omega____ theta____ kappa____ phi______ frames
    -       36.4734  -99.0000 -120.0000 71

#__ type_ start__ end____ width___ exp.time_
  8 omega   57.00   83.00   1.0000    1.0000
omega____ theta____ kappa____ phi______ frames
    -       36.4734  178.0000 -150.0000 26

#__ type_ start__ end____ width___ exp.time_
  9 omega  115.00  147.00   1.0000    5.0000
omega____ theta____ kappa____ phi______ frames
    -      108.0000  111.0000   90.0000 32

#__ type_ start__ end____ width___ exp.time_
 10 omega   37.00  152.00   1.0000    5.0000
omega____ theta____ kappa____ phi______ frames
    -      108.0000    0.0000  -90.0000 115

#__ type_ start__ end____ width___ exp.time_
 11 omega   42.00   86.00   1.0000    5.0000
omega____ theta____ kappa____ phi______ frames
    -      108.0000  -30.0000  120.0000 44

#__ type_ start__ end____ width___ exp.time_
 12 omega   92.00  171.00   1.0000    5.0000
omega____ theta____ kappa____ phi______ frames
    -      108.0000   61.0000  120.0000 79

#__ type_ start__ end____ width___ exp.time_
 13 omega   39.00   99.00   1.0000    5.0000
omega____ theta____ kappa____ phi______ frames
    -      108.0000  -45.0000 -180.0000 60

#__ type_ start__ end____ width___ exp.time_
 14 omega   52.00   77.00   1.0000    5.0000
omega____ theta____ kappa____ phi______ frames
    -      108.0000  -30.0000  -90.0000 25

#__ type_ start__ end____ width___ exp.time_
 15 omega   42.00   99.00   1.0000    5.0000
omega____ theta____ kappa____ phi______ frames
    -      108.0000  -45.0000  -30.0000 57

#__ type_ start__ end____ width___ exp.time_
 16 omega   59.00   91.00   1.0000    5.0000
omega____ theta____ kappa____ phi______ frames
    -      108.0000  -30.0000    0.0000 32

#__ type_ start__ end____ width___ exp.time_
 17 omega   37.00   62.00   1.0000    5.0000
omega____ theta____ kappa____ phi______ frames
    -      108.0000  -30.0000  -60.0000 25
;
_diffrn_measurement_device 'four-circle diffractometer'
_diffrn_measurement_device_type 'Xcalibur, Eos, Gemini'
_diffrn_measurement_method '\w scans'
_diffrn_orient_matrix_UB_11 0.0872047000
_diffrn_orient_matrix_UB_12 -0.1166141000
_diffrn_orient_matrix_UB_13 0.0406127000
_diffrn_orient_matrix_UB_21 0.0270748000
_diffrn_orient_matrix_UB_22 -0.0619205000
_diffrn_orient_matrix_UB_23 -0.0616223000
_diffrn_orient_matrix_UB_31 0.0911266000
_diffrn_orient_matrix_UB_32 0.1300725000
_diffrn_orient_matrix_UB_33 0.0071857000
_diffrn_radiation_monochromator graphite
_diffrn_radiation_probe x-ray
_diffrn_radiation_type CuK\a
_diffrn_radiation_wavelength 1.54184
_diffrn_reflns_av_R_equivalents 0.0320
_diffrn_reflns_av_unetI/netI 0.0406
_diffrn_reflns_Laue_measured_fraction_full 0.999
_diffrn_reflns_Laue_measured_fraction_max 0.999
_diffrn_reflns_limit_h_max 14
_diffrn_reflns_limit_h_min -9
_diffrn_reflns_limit_k_max 9
_diffrn_reflns_limit_k_min -8
_diffrn_reflns_limit_l_max 25
_diffrn_reflns_limit_l_min -23
_diffrn_reflns_number 7740
_diffrn_reflns_point_group_measured_fraction_full 0.999
_diffrn_reflns_point_group_measured_fraction_max 0.999
_diffrn_reflns_theta_full 67.072
_diffrn_reflns_theta_max 67.072
_diffrn_reflns_theta_min 3.702
_diffrn_source 'Enhance (Cu) X-ray Source'
_exptl_absorpt_coefficient_mu 0.610
_exptl_absorpt_correction_T_max 1.00000
_exptl_absorpt_correction_T_min 0.92351
_exptl_absorpt_correction_type multi-scan
_exptl_absorpt_process_details
;
CrysAlisPro, Agilent Technologies,
Version 1.171.37.35 (release 13-08-2014 CrysAlis171 .NET)
(compiled Aug 13 2014,18:06:01)
Empirical absorption correction using spherical harmonics,
 implemented in SCALE3 ABSPACK scaling algorithm.
;
_exptl_crystal_colour colourless
_exptl_crystal_colour_primary colourless
_exptl_crystal_density_diffrn 1.179
_exptl_crystal_description prism
_exptl_crystal_F_000 816
_exptl_crystal_size_max 0.18
_exptl_crystal_size_mid 0.13
_exptl_crystal_size_min 0.1
_refine_diff_density_max 0.146
_refine_diff_density_min -0.156
_refine_diff_density_rms 0.033
_refine_ls_extinction_coef 0.0052(4)
_refine_ls_extinction_expression Fc^*^=kFc[1+0.001xFc^2^\l^3^/sin(2\q)]^-1/4^
_refine_ls_extinction_method 'SHELXL-2014/7 (Sheldrick 2014'
_refine_ls_goodness_of_fit_ref 1.016
_refine_ls_hydrogen_treatment constr
_refine_ls_matrix_type full
_refine_ls_number_parameters 258
_refine_ls_number_reflns 3806
_refine_ls_number_restraints 0
_refine_ls_restrained_S_all 1.016
_refine_ls_R_factor_all 0.0681
_refine_ls_R_factor_gt 0.0479
_refine_ls_shift/su_max 0.001
_refine_ls_shift/su_mean 0.000
_refine_ls_structure_factor_coef Fsqd
_refine_ls_weighting_details 'w=1/[\s^2^(Fo^2^)+(0.0604P)^2^+0.2134P] where P=(Fo^2^+2Fc^2^)/3'
_refine_ls_weighting_scheme calc
_refine_ls_wR_factor_gt 0.1208
_refine_ls_wR_factor_ref 0.1402
_reflns_Friedel_coverage 0.000
_reflns_number_gt 2772
_reflns_number_total 3806
_reflns_threshold_expression 'I > 2\s(I)'
_cod_data_source_file c9gc01154d2.cif
_cod_data_source_block 20190124
_cod_depositor_comments 'Adding full bibliography for 7232836.cif.'
_cod_original_cell_volume 2138.31(16)
_cod_database_code 7232836
_shelx_shelxl_version_number 2014/7
_chemical_oxdiff_formula C28H31ON6
_shelx_space_group_comment
;
The symmetry employed for this shelxl refinement is uniquely defined
by the following loop, which should always be used as a source of
symmetry information in preference to the above space-group names.
They are only intended as comments.
;
_shelx_estimated_absorpt_t_max 0.942
_shelx_estimated_absorpt_t_min 0.898
_reflns_odcompleteness_completeness 99.90
_reflns_odcompleteness_iscentric 1
_reflns_odcompleteness_theta 66.97
_olex2_refinement_description
;
1. Fixed Uiso
 At 1.2 times of:
  All C(H) groups, All C(H,H) groups
 At 1.5 times of:
  All C(H,H,H) groups
2.a Ternary CH refined with riding coordinates:
 C1(H1)
2.b Secondary CH2 refined with riding coordinates:
 C17(H17A,H17B), C18(H18A,H18B), C19(H19A,H19B)
2.c Aromatic/amide H refined with riding coordinates:
 C4(H4), C5(H5), C6(H6), C7(H7), C8(H8), C11(H11), C12(H12), C13(H13),
 C14(H14), C15(H15)
2.d Idealised Me refined as rotating group:
 C21(H21A,H21B,H21C), C22(H22A,H22B,H22C), C23(H23A,H23B,H23C), C24(H24A,H24B,
 H24C)
;
_olex2_submission_special_instructions 'No special instructions were received'

loop_
_space_group_symop_operation_xyz
'x, y, z'
'-x, y+1/2, -z+1/2'
'-x, -y, -z'
'x, -y-1/2, z-1/2'

loop_
_atom_site_label
_atom_site_type_symbol
_atom_site_fract_x
_atom_site_fract_y
_atom_site_fract_z
_atom_site_U_iso_or_equiv
_atom_site_adp_type
_atom_site_occupancy
_atom_site_site_symmetry_order
_atom_site_calc_flag
_atom_site_refinement_flags_posn
C1 C 0.24579(14) 0.7846(2) 0.43135(8) 0.0463(4) Uani 1 1 d .
H1 H 0.3063 0.8079 0.4700 0.056 Uiso 1 1 calc R
C2 C 0.21055(16) 0.6073(2) 0.43377(9) 0.0515(5) Uani 1 1 d .
C3 C 0.18847(15) 0.5429(2) 0.49360(9) 0.0490(4) Uani 1 1 d .
C4 C 0.2165(2) 0.6234(3) 0.55171(10) 0.0648(6) Uani 1 1 d .
H4 H 0.2508 0.7237 0.5549 0.078 Uiso 1 1 calc R
C5 C 0.1933(2) 0.5538(3) 0.60530(11) 0.0782(7) Uani 1 1 d .
H5 H 0.2118 0.6082 0.6444 0.094 Uiso 1 1 calc R
C6 C 0.1432(2) 0.4058(3) 0.60109(12) 0.0769(7) Uani 1 1 d .
H6 H 0.1279 0.3599 0.6372 0.092 Uiso 1 1 calc R
C7 C 0.11569(19) 0.3251(3) 0.54340(12) 0.0713(6) Uani 1 1 d .
H7 H 0.0816 0.2247 0.5404 0.086 Uiso 1 1 calc R
C8 C 0.13851(17) 0.3928(3) 0.49024(11) 0.0605(5) Uani 1 1 d .
H8 H 0.1202 0.3372 0.4514 0.073 Uiso 1 1 calc R
C9 C 0.14559(16) 0.8946(2) 0.43117(9) 0.0500(4) Uani 1 1 d .
C10 C 0.05300(15) 0.9148(2) 0.37137(9) 0.0497(4) Uani 1 1 d .
C11 C -0.03304(17) 1.0210(3) 0.37303(11) 0.0615(5) Uani 1 1 d .
H11 H -0.0303 1.0795 0.4102 0.074 Uiso 1 1 calc R
C12 C -0.12257(19) 1.0396(3) 0.31947(13) 0.0742(7) Uani 1 1 d .
H12 H -0.1800 1.1105 0.3209 0.089 Uiso 1 1 calc R
C13 C -0.12745(19) 0.9545(3) 0.26421(12) 0.0767(7) Uani 1 1 d .
H13 H -0.1878 0.9682 0.2283 0.092 Uiso 1 1 calc R
C14 C -0.04295(18) 0.8488(3) 0.26209(11) 0.0729(7) Uani 1 1 d .
H14 H -0.0466 0.7908 0.2247 0.087 Uiso 1 1 calc R
C15 C 0.04738(16) 0.8284(3) 0.31517(9) 0.0594(5) Uani 1 1 d .
H15 H 0.1043 0.7570 0.3134 0.071 Uiso 1 1 calc R
C16 C 0.47836(17) 0.7633(3) 0.38285(11) 0.0672(6) Uani 1 1 d .
C17 C 0.59180(18) 0.8494(4) 0.39553(14) 0.0934(9) Uani 1 1 d .
H17A H 0.6177 0.8743 0.4410 0.112 Uiso 1 1 calc R
H17B H 0.6457 0.7766 0.3851 0.112 Uiso 1 1 calc R
C18 C 0.5887(2) 1.0018(4) 0.35788(15) 0.0961(10) Uani 1 1 d .
H18A H 0.6617 1.0529 0.3697 0.115 Uiso 1 1 calc R
H18B H 0.5698 0.9777 0.3122 0.115 Uiso 1 1 calc R
C19 C 0.5028(2) 1.1126(4) 0.37206(15) 0.0918(9) Uani 1 1 d .
H19A H 0.4998 1.2099 0.3468 0.110 Uiso 1 1 calc R
H19B H 0.5263 1.1428 0.4171 0.110 Uiso 1 1 calc R
C20 C 0.38489(18) 1.0399(3) 0.35769(11) 0.0639(5) Uani 1 1 d .
C21 C 0.4473(2) 0.6825(4) 0.31659(13) 0.0912(9) Uani 1 1 d .
H21A H 0.3701 0.6504 0.3059 0.137 Uiso 1 1 calc GR
H21B H 0.4937 0.5895 0.3175 0.137 Uiso 1 1 calc GR
H21C H 0.4587 0.7570 0.2849 0.137 Uiso 1 1 calc GR
C22 C 0.4871(2) 0.6324(4) 0.43404(15) 0.0964(9) Uani 1 1 d .
H22A H 0.4969 0.6817 0.4754 0.145 Uiso 1 1 calc GR
H22B H 0.5500 0.5642 0.4348 0.145 Uiso 1 1 calc GR
H22C H 0.4198 0.5692 0.4239 0.145 Uiso 1 1 calc GR
C23 C 0.3312(2) 1.0280(4) 0.28497(12) 0.0884(8) Uani 1 1 d .
H23A H 0.3820 0.9752 0.2648 0.133 Uiso 1 1 calc GR
H23B H 0.3150 1.1341 0.2673 0.133 Uiso 1 1 calc GR
H23C H 0.2630 0.9672 0.2773 0.133 Uiso 1 1 calc GR
C24 C 0.3118(2) 1.1501(3) 0.38628(15) 0.0859(8) Uani 1 1 d .
H24A H 0.2354 1.1145 0.3727 0.129 Uiso 1 1 calc GR
H24B H 0.3168 1.2584 0.3717 0.129 Uiso 1 1 calc GR
H24C H 0.3372 1.1467 0.4324 0.129 Uiso 1 1 calc GR
N1 N 0.39692(12) 0.8854(2) 0.39376(7) 0.0509(4) Uani 1 1 d .
O1 O 0.28675(9) 0.80929(16) 0.37622(5) 0.0477(3) Uani 1 1 d .
O2 O 0.19868(16) 0.52439(19) 0.38676(7) 0.0774(5) Uani 1 1 d .
O3 O 0.14253(14) 0.9588(2) 0.48125(7) 0.0709(5) Uani 1 1 d .

loop_
_atom_site_aniso_label
_atom_site_aniso_U_11
_atom_site_aniso_U_22
_atom_site_aniso_U_33
_atom_site_aniso_U_23
_atom_site_aniso_U_13
_atom_site_aniso_U_12
C1 0.0485(9) 0.0524(11) 0.0399(8) -0.0001(7) 0.0153(7) -0.0004(8)
C2 0.0555(10) 0.0514(11) 0.0487(10) -0.0035(8) 0.0157(7) 0.0012(8)
C3 0.0461(9) 0.0485(11) 0.0537(10) 0.0031(8) 0.0155(7) 0.0035(8)
C4 0.0846(14) 0.0548(12) 0.0561(11) 0.0009(9) 0.0203(10) -0.0075(11)
C5 0.1099(19) 0.0734(17) 0.0567(12) 0.0041(11) 0.0313(12) -0.0001(14)
C6 0.0897(16) 0.0757(16) 0.0776(15) 0.0204(13) 0.0438(13) 0.0075(13)
C7 0.0733(14) 0.0612(14) 0.0883(16) 0.0085(12) 0.0367(12) -0.0054(11)
C8 0.0577(11) 0.0561(13) 0.0703(12) -0.0012(10) 0.0216(9) -0.0020(9)
C9 0.0569(10) 0.0471(10) 0.0511(10) -0.0014(8) 0.0232(8) -0.0010(8)
C10 0.0474(9) 0.0498(11) 0.0575(10) 0.0044(8) 0.0238(8) -0.0007(8)
C11 0.0592(11) 0.0578(12) 0.0756(13) 0.0038(10) 0.0322(10) 0.0033(9)
C12 0.0555(12) 0.0788(17) 0.0919(17) 0.0194(13) 0.0256(11) 0.0157(11)
C13 0.0548(12) 0.100(2) 0.0730(15) 0.0228(14) 0.0126(10) 0.0040(12)
C14 0.0595(12) 0.102(2) 0.0574(12) 0.0011(12) 0.0152(9) 0.0002(12)
C15 0.0510(10) 0.0717(14) 0.0572(11) -0.0031(10) 0.0171(8) 0.0040(10)
C16 0.0497(10) 0.0873(17) 0.0676(13) 0.0007(11) 0.0206(9) 0.0150(11)
C17 0.0472(12) 0.145(3) 0.0892(18) -0.0040(18) 0.0200(11) 0.0102(15)
C18 0.0636(14) 0.138(3) 0.0975(19) -0.0164(19) 0.0394(13) -0.0311(16)
C19 0.0818(17) 0.098(2) 0.105(2) -0.0094(16) 0.0415(14) -0.0327(16)
C20 0.0632(12) 0.0631(14) 0.0708(13) 0.0039(10) 0.0272(10) -0.0060(10)
C21 0.0884(17) 0.098(2) 0.1001(19) -0.0316(16) 0.0480(15) 0.0057(15)
C22 0.0783(16) 0.100(2) 0.113(2) 0.0316(17) 0.0285(14) 0.0401(16)
C23 0.0874(17) 0.108(2) 0.0710(15) 0.0335(15) 0.0229(12) 0.0015(16)
C24 0.0955(18) 0.0526(14) 0.122(2) -0.0004(14) 0.0506(16) -0.0015(12)
N1 0.0411(7) 0.0656(10) 0.0470(8) -0.0011(7) 0.0131(6) -0.0015(7)
O1 0.0429(6) 0.0593(8) 0.0433(6) -0.0016(5) 0.0154(5) -0.0004(5)
O2 0.1216(14) 0.0556(9) 0.0607(9) -0.0114(7) 0.0344(9) -0.0110(9)
O3 0.0852(10) 0.0753(11) 0.0560(8) -0.0133(7) 0.0254(7) 0.0163(8)

loop_
_atom_type_symbol
_atom_type_description
_atom_type_scat_dispersion_real
_atom_type_scat_dispersion_imag
_atom_type_scat_source
C C 0.0181 0.0091 'International Tables Vol C Tables 4.2.6.8 and 6.1.1.4'
H H 0.0000 0.0000 'International Tables Vol C Tables 4.2.6.8 and 6.1.1.4'
N N 0.0311 0.0180 'International Tables Vol C Tables 4.2.6.8 and 6.1.1.4'
O O 0.0492 0.0322 'International Tables Vol C Tables 4.2.6.8 and 6.1.1.4'

loop_
_geom_angle_atom_site_label_1
_geom_angle_atom_site_label_2
_geom_angle_atom_site_label_3
_geom_angle
C2 C1 H1 108.6
C9 C1 H1 108.6
C9 C1 C2 109.40(15)
O1 C1 H1 108.6
O1 C1 C2 109.40(15)
O1 C1 C9 112.15(14)
C3 C2 C1 119.49(16)
O2 C2 C1 119.47(18)
O2 C2 C3 121.01(19)
C4 C3 C2 123.53(18)
C4 C3 C8 119.01(19)
C8 C3 C2 117.45(18)
C3 C4 H4 120.2
C3 C4 C5 119.7(2)
C5 C4 H4 120.2
C4 C5 H5 119.7
C6 C5 C4 120.6(2)
C6 C5 H5 119.7
C5 C6 H6 120.1
C5 C6 C7 119.8(2)
C7 C6 H6 120.1
C6 C7 H7 120.0
C8 C7 C6 120.0(2)
C8 C7 H7 120.0
C3 C8 H8 119.6
C7 C8 C3 120.9(2)
C7 C8 H8 119.6
C10 C9 C1 120.26(15)
O3 C9 C1 118.25(17)
O3 C9 C10 121.44(18)
C11 C10 C9 117.93(18)
C11 C10 C15 119.13(18)
C15 C10 C9 122.91(18)
C10 C11 H11 120.0
C12 C11 C10 120.0(2)
C12 C11 H11 120.0
C11 C12 H12 119.7
C13 C12 C11 120.6(2)
C13 C12 H12 119.7
C12 C13 H13 120.0
C12 C13 C14 119.9(2)
C14 C13 H13 120.0
C13 C14 H14 119.8
C13 C14 C15 120.4(2)
C15 C14 H14 119.8
C10 C15 H15 120.0
C14 C15 C10 120.0(2)
C14 C15 H15 120.0
C21 C16 C17 111.2(2)
C21 C16 C22 108.2(3)
C22 C16 C17 108.4(2)
N1 C16 C17 106.2(2)
N1 C16 C21 115.56(18)
N1 C16 C22 106.90(18)
C16 C17 H17A 108.8
C16 C17 H17B 108.8
H17A C17 H17B 107.7
C18 C17 C16 114.0(2)
C18 C17 H17A 108.8
C18 C17 H17B 108.8
C17 C18 H18A 109.9
C17 C18 H18B 109.9
H18A C18 H18B 108.3
C19 C18 C17 109.1(2)
C19 C18 H18A 109.9
C19 C18 H18B 109.9
C18 C19 H19A 108.8
C18 C19 H19B 108.8
C18 C19 C20 113.9(2)
H19A C19 H19B 107.7
C20 C19 H19A 108.8
C20 C19 H19B 108.8
C19 C20 C23 111.3(2)
C24 C20 C19 108.4(2)
C24 C20 C23 107.9(2)
N1 C20 C19 106.0(2)
N1 C20 C23 115.7(2)
N1 C20 C24 107.13(18)
C16 C21 H21A 109.5
C16 C21 H21B 109.5
C16 C21 H21C 109.5
H21A C21 H21B 109.5
H21A C21 H21C 109.5
H21B C21 H21C 109.5
C16 C22 H22A 109.5
C16 C22 H22B 109.5
C16 C22 H22C 109.5
H22A C22 H22B 109.5
H22A C22 H22C 109.5
H22B C22 H22C 109.5
C20 C23 H23A 109.5
C20 C23 H23B 109.5
C20 C23 H23C 109.5
H23A C23 H23B 109.5
H23A C23 H23C 109.5
H23B C23 H23C 109.5
C20 C24 H24A 109.5
C20 C24 H24B 109.5
C20 C24 H24C 109.5
H24A C24 H24B 109.5
H24A C24 H24C 109.5
H24B C24 H24C 109.5
C20 N1 C16 118.86(16)
O1 N1 C16 106.79(15)
O1 N1 C20 106.33(14)
C1 O1 N1 111.16(12)

loop_
_geom_bond_atom_site_label_1
_geom_bond_atom_site_label_2
_geom_bond_distance
C1 H1 0.9800
C1 C2 1.541(3)
C1 C9 1.540(3)
C1 O1 1.425(2)
C2 C3 1.487(3)
C2 O2 1.202(2)
C3 C4 1.381(3)
C3 C8 1.385(3)
C4 H4 0.9300
C4 C5 1.388(3)
C5 H5 0.9300
C5 C6 1.369(4)
C6 H6 0.9300
C6 C7 1.374(4)
C7 H7 0.9300
C7 C8 1.371(3)
C8 H8 0.9300
C9 C10 1.490(3)
C9 O3 1.214(2)
C10 C11 1.391(3)
C10 C15 1.394(3)
C11 H11 0.9300
C11 C12 1.381(3)
C12 H12 0.9300
C12 C13 1.373(4)
C13 H13 0.9300
C13 C14 1.376(3)
C14 H14 0.9300
C14 C15 1.382(3)
C15 H15 0.9300
C16 C17 1.535(3)
C16 C21 1.532(3)
C16 C22 1.533(4)
C16 N1 1.492(3)
C17 H17A 0.9700
C17 H17B 0.9700
C17 C18 1.499(4)
C18 H18A 0.9700
C18 H18B 0.9700
C18 C19 1.499(4)
C19 H19A 0.9700
C19 H19B 0.9700
C19 C20 1.534(3)
C20 C23 1.535(3)
C20 C24 1.527(3)
C20 N1 1.488(3)
C21 H21A 0.9600
C21 H21B 0.9600
C21 H21C 0.9600
C22 H22A 0.9600
C22 H22B 0.9600
C22 H22C 0.9600
C23 H23A 0.9600
C23 H23B 0.9600
C23 H23C 0.9600
C24 H24A 0.9600
C24 H24B 0.9600
C24 H24C 0.9600
N1 O1 1.4596(19)

loop_
_geom_torsion_atom_site_label_1
_geom_torsion_atom_site_label_2
_geom_torsion_atom_site_label_3
_geom_torsion_atom_site_label_4
_geom_torsion
C1 C2 C3 C4 -12.0(3)
C1 C2 C3 C8 168.97(17)
C1 C9 C10 C11 -177.20(17)
C1 C9 C10 C15 5.0(3)
C2 C1 C9 C10 -76.5(2)
C2 C1 C9 O3 100.9(2)
C2 C1 O1 N1 -127.78(15)
C2 C3 C4 C5 -179.7(2)
C2 C3 C8 C7 179.86(19)
C3 C4 C5 C6 0.3(4)
C4 C3 C8 C7 0.8(3)
C4 C5 C6 C7 0.0(4)
C5 C6 C7 C8 0.1(4)
C6 C7 C8 C3 -0.5(4)
C8 C3 C4 C5 -0.7(3)
C9 C1 C2 C3 -70.0(2)
C9 C1 C2 O2 108.2(2)
C9 C1 O1 N1 110.65(15)
C9 C10 C11 C12 -177.8(2)
C9 C10 C15 C14 177.7(2)
C10 C11 C12 C13 -0.3(4)
C11 C10 C15 C14 0.0(3)
C11 C12 C13 C14 0.4(4)
C12 C13 C14 C15 -0.4(4)
C13 C14 C15 C10 0.2(4)
C15 C10 C11 C12 0.1(3)
C16 C17 C18 C19 56.6(3)
C16 N1 O1 C1 111.96(16)
C17 C16 N1 C20 54.9(2)
C17 C16 N1 O1 174.97(16)
C17 C18 C19 C20 -57.1(3)
C18 C19 C20 C23 -72.5(3)
C18 C19 C20 C24 168.9(2)
C18 C19 C20 N1 54.2(3)
C19 C20 N1 C16 -55.2(2)
C19 C20 N1 O1 -175.54(17)
C20 N1 O1 C1 -120.17(16)
C21 C16 C17 C18 73.2(3)
C21 C16 N1 C20 -69.0(3)
C21 C16 N1 O1 51.1(2)
C22 C16 C17 C18 -167.9(2)
C22 C16 N1 C20 170.5(2)
C22 C16 N1 O1 -69.4(2)
C23 C20 N1 C16 68.7(2)
C23 C20 N1 O1 -51.6(2)
C24 C20 N1 C16 -170.85(18)
C24 C20 N1 O1 68.8(2)
N1 C16 C17 C18 -53.3(3)
O1 C1 C2 C3 166.78(15)
O1 C1 C2 O2 -15.0(2)
O1 C1 C9 C10 45.1(2)
O1 C1 C9 O3 -137.55(18)
O2 C2 C3 C4 169.9(2)
O2 C2 C3 C8 -9.2(3)
O3 C9 C10 C11 5.5(3)
O3 C9 C10 C15 -172.3(2)
